data_2229934
loop_
_publ_author_name
'P\'erez, Hiram'
'da Silva, Cecilia C. P.'
'Plut\'in, Ana M.'
'de Simone, Carlos A.'
'Ellena, Javier'

_publ_section_title
;
 <i>cis</i>-Bis[1,1-dibenzyl-3-(furan-2-ylcarbonyl)thioureato-\k^2^<i>O</i>,<i>S</i>]copper(II)
;
_journal_coeditor_code BT5517
_journal_issue 5
_journal_name_full 'Acta Crystallographica Section E'
_journal_page_first m621
_journal_paper_doi 10.1107/S160053681101422X
_journal_volume 67
_journal_year 2011
_chemical_formula_iupac '[Cu (C20 H17 N2 O2 S)2]'
_chemical_formula_moiety 'C40 H34 Cu N4 O4 S2'
_chemical_formula_sum 'C40 H34 Cu N4 O4 S2'
_chemical_formula_weight 762.37
_chemical_name_systematic
;
<i>cis</i>-Bis[1,1-dibenzyl-3-(furan-2-ylcarbonyl)thioureato-
\k^2^<i>O</i>,<i>S</i>]copper(II)
;
_space_group_IT_number 14
_symmetry_cell_setting monoclinic
_symmetry_space_group_name_Hall '-P 2yn'
_symmetry_space_group_name_H-M 'P 1 21/n 1'
_atom_sites_solution_hydrogens geom
_atom_sites_solution_primary direct
_atom_sites_solution_secondary difmap
_audit_creation_method 'WinGX routine CIF_UPDATE'
_cell_angle_alpha 90
_cell_angle_beta 114.7480(10)
_cell_angle_gamma 90
_cell_formula_units_Z 4
_cell_length_a 18.8390(3)
_cell_length_b 10.8730(2)
_cell_length_c 19.6200(3)
_cell_measurement_reflns_used 22283
_cell_measurement_temperature 293(2)
_cell_measurement_theta_max 26.733
_cell_measurement_theta_min 2.91
_cell_volume 3649.79(11)
_computing_cell_refinement 'SCALEPACK (Otwinowski & Minor, 1997)'
_computing_data_collection 'COLLECT (Enraf--Nonius, 2000)'
_computing_data_reduction
;
DENZO and SCALEPACK (Otwinowski & Minor, 1997); SORTAV (Blessing,
1987, 1989)
;
_computing_molecular_graphics
;
ORTEP-3 for Windows (Farrugia, 1997) and Mercury (Macrae <i>et al.</i>,
2006)
;
_computing_publication_material 'WinGX (Farrugia, 1999)'
_computing_structure_refinement 'SHELXL97 (Sheldrick, 2008)'
_computing_structure_solution 'SHELXS97 (Sheldrick, 2008)'
_diffrn_ambient_temperature 293(2)
_diffrn_detector_area_resol_mean 9
_diffrn_measured_fraction_theta_full 0.993
_diffrn_measured_fraction_theta_max 0.965
_diffrn_measurement_device_type 'Nonius KappaCCD area-detector'
_diffrn_measurement_method 'CCD rotation images, thick slices'
_diffrn_radiation_monochromator graphite
_diffrn_radiation_type MoK\a
_diffrn_radiation_wavelength 0.71073
_diffrn_reflns_av_R_equivalents 0.0272
_diffrn_reflns_limit_h_max 23
_diffrn_reflns_limit_h_min -23
_diffrn_reflns_limit_k_max 13
_diffrn_reflns_limit_k_min -13
_diffrn_reflns_limit_l_max 24
_diffrn_reflns_limit_l_min -24
_diffrn_reflns_number 21982
_diffrn_reflns_reduction_process
;
Scaled and merged with SORTAV (Blessing, 1987, 1989)
;
_diffrn_reflns_theta_full 26
_diffrn_reflns_theta_max 26.65
_diffrn_reflns_theta_min 2.96
_exptl_absorpt_coefficient_mu 0.76
_exptl_absorpt_correction_T_max 0.886
_exptl_absorpt_correction_T_min 0.779
_exptl_absorpt_correction_type gaussian
_exptl_absorpt_process_details '(Coppens <i>et al.</i>, 1965)'
_exptl_crystal_colour blue
_exptl_crystal_density_diffrn 1.387
_exptl_crystal_density_method 'not measured'
_exptl_crystal_description prism
_exptl_crystal_F_000 1580
_exptl_crystal_size_max 0.49
_exptl_crystal_size_mid 0.44
_exptl_crystal_size_min 0.39
_refine_diff_density_max 0.229
_refine_diff_density_min -0.387
_refine_ls_extinction_method none
_refine_ls_goodness_of_fit_ref 1.074
_refine_ls_hydrogen_treatment constr
_refine_ls_matrix_type full
_refine_ls_number_parameters 460
_refine_ls_number_reflns 7413
_refine_ls_number_restraints 0
_refine_ls_restrained_S_all 1.074
_refine_ls_R_factor_all 0.057
_refine_ls_R_factor_gt 0.0486
_refine_ls_shift/su_max 0.001
_refine_ls_shift/su_mean 0
_refine_ls_structure_factor_coef Fsqd
_refine_ls_weighting_details 'calc w = 1/[\s^2^(Fo^2^)+(0.0633P)^2^+1.1325P] where P=(Fo^2^+2Fc^2^)/3'
_refine_ls_weighting_scheme calc
_refine_ls_wR_factor_ref 0.1221
_reflns_number_gt 6761
_reflns_number_total 7413
_reflns_threshold_expression I>2\s(I)
_cod_data_source_file bt5517.cif
_cod_data_source_block I
_cod_original_cell_volume 3649.79(10)
_cod_original_sg_symbol_H-M 'P 21/n'
_cod_database_code 2229934
_cod_database_fobs_code 2229934

loop_
_symmetry_equiv_pos_as_xyz
'x, y, z'
'-x+1/2, y+1/2, -z+1/2'
'-x, -y, -z'
'x-1/2, -y-1/2, z-1/2'

loop_
_atom_site_type_symbol
_atom_site_label
_atom_site_fract_x
_atom_site_fract_y
_atom_site_fract_z
_atom_site_U_iso_or_equiv
_atom_site_adp_type
_atom_site_calc_flag
_atom_site_refinement_flags
_atom_site_occupancy
_atom_site_disorder_assembly
_atom_site_disorder_group
Cu Cu 0.508045(16) 0.07839(3) 0.297423(16) 0.04477(11) Uani d . 1 . .
S S2 0.59888(4) 0.07792(6) 0.25262(4) 0.05644(19) Uani d . 1 . .
S S1 0.53343(5) 0.27665(7) 0.32023(5) 0.0707(2) Uani d . 1 . .
O O1 0.45058(10) 0.06749(15) 0.35857(10) 0.0493(4) Uani d . 1 . .
O O2 0.46288(11) -0.07565(18) 0.25155(12) 0.0641(5) Uani d . 1 . .
O O3 0.39877(11) -0.02783(16) 0.45314(11) 0.0570(4) Uani d . 1 . .
O O4 0.35836(12) -0.2514(2) 0.18813(13) 0.0763(6) Uani d . 1 . .
N N1 0.44597(11) 0.26752(17) 0.40284(11) 0.0424(4) Uani d . 1 . .
N N2 0.47257(11) 0.45499(18) 0.36697(11) 0.0429(4) Uani d . 1 . .
N N3 0.53966(11) -0.14815(18) 0.19153(11) 0.0447(4) Uani d . 1 . .
N N4 0.65912(11) -0.09441(17) 0.19891(11) 0.0425(4) Uani d . 1 . .
C C1 0.43832(12) 0.1451(2) 0.39995(12) 0.0395(5) Uani d . 1 . .
C C2 0.47889(13) 0.3315(2) 0.36579(13) 0.0420(5) Uani d . 1 . .
C C3 0.40694(13) 0.0971(2) 0.45135(13) 0.0415(5) Uani d . 1 . .
C C4 0.38350(16) 0.1503(3) 0.50008(15) 0.0574(7) Uani d . 1 . .
H H4 0.3837 0.234 0.51 0.069 Uiso calc R 1 . .
C C5 0.35819(19) 0.0537(3) 0.53378(17) 0.0668(8) Uani d . 1 . .
H H5 0.338 0.0618 0.5695 0.08 Uiso calc R 1 . .
C C6 0.36918(17) -0.0499(3) 0.50399(17) 0.0626(7) Uani d . 1 . .
H H6 0.358 -0.1279 0.5165 0.075 Uiso calc R 1 . .
C C7 0.43616(13) 0.5172(2) 0.41091(12) 0.0422(5) Uani d . 1 . .
H H7A 0.4716 0.58 0.4417 0.051 Uiso calc R 1 . .
H H7B 0.4291 0.4577 0.4444 0.051 Uiso calc R 1 . .
C C8 0.35843(13) 0.5760(2) 0.36437(12) 0.0414(5) Uani d . 1 . .
C C9 0.29283(14) 0.5045(3) 0.32657(14) 0.0545(6) Uani d . 1 . .
H H9 0.2976 0.4193 0.3272 0.065 Uiso calc R 1 . .
C C10 0.22047(16) 0.5575(3) 0.28797(17) 0.0673(8) Uani d . 1 . .
H H10 0.1768 0.5086 0.2627 0.081 Uiso calc R 1 . .
C C11 0.21354(17) 0.6836(3) 0.28721(16) 0.0685(8) Uani d . 1 . .
H H11 0.1648 0.72 0.2616 0.082 Uiso calc R 1 . .
C C12 0.27814(18) 0.7558(3) 0.32403(17) 0.0681(8) Uani d . 1 . .
H H12 0.2732 0.8409 0.3231 0.082 Uiso calc R 1 . .
C C13 0.35041(16) 0.7019(2) 0.36246(15) 0.0540(6) Uani d . 1 . .
H H13 0.3941 0.7512 0.3873 0.065 Uiso calc R 1 . .
C C14 0.50761(15) 0.5373(2) 0.33057(14) 0.0495(6) Uani d . 1 . .
H H14A 0.4777 0.6131 0.3175 0.059 Uiso calc R 1 . .
H H14B 0.5031 0.4993 0.2842 0.059 Uiso calc R 1 . .
C C15 0.59256(15) 0.5687(2) 0.37715(14) 0.0465(5) Uani d . 1 . .
C C16 0.63705(15) 0.5165(2) 0.44601(14) 0.0533(6) Uani d . 1 . .
H H16 0.615 0.4577 0.4658 0.064 Uiso calc R 1 . .
C C17 0.71447(18) 0.5511(3) 0.48607(18) 0.0709(8) Uani d . 1 . .
H H17 0.7439 0.516 0.5327 0.085 Uiso calc R 1 . .
C C18 0.7477(2) 0.6370(4) 0.4571(2) 0.0827(10) Uani d . 1 . .
H H18 0.7994 0.6608 0.4842 0.099 Uiso calc R 1 . .
C C19 0.7043(2) 0.6874(3) 0.3881(2) 0.0791(10) Uani d . 1 . .
H H19 0.727 0.7445 0.368 0.095 Uiso calc R 1 . .
C C20 0.62787(18) 0.6542(3) 0.34867(18) 0.0621(7) Uani d . 1 . .
H H20 0.599 0.6895 0.302 0.075 Uiso calc R 1 . .
C C21 0.47872(13) -0.1453(2) 0.20874(13) 0.0441(5) Uani d . 1 . .
C C22 0.59750(13) -0.0648(2) 0.21315(12) 0.0405(5) Uani d . 1 . .
C C23 0.42344(14) -0.2456(2) 0.17448(13) 0.0491(6) Uani d . 1 . .
C C24 0.42619(19) -0.3425(3) 0.13331(16) 0.0645(7) Uani d . 1 . .
H H24 0.4649 -0.3597 0.1169 0.077 Uiso calc R 1 . .
C C25 0.3587(2) -0.4131(3) 0.1198(2) 0.0890(11) Uani d . 1 . .
H H25 0.3443 -0.4861 0.0927 0.107 Uiso calc R 1 . .
C C26 0.3200(2) -0.3554(4) 0.1530(2) 0.0917(12) Uani d . 1 . .
H H26 0.2728 -0.3822 0.1524 0.11 Uiso calc R 1 . .
C C27 0.66466(15) -0.2122(2) 0.16429(13) 0.0476(6) Uani d . 1 . .
H H27A 0.628 -0.2702 0.1693 0.057 Uiso calc R 1 . .
H H27B 0.7168 -0.2456 0.191 0.057 Uiso calc R 1 . .
C C28 0.64762(15) -0.1988(2) 0.08239(14) 0.0484(6) Uani d . 1 . .
C C29 0.57841(18) -0.1499(3) 0.03292(17) 0.0744(9) Uani d . 1 . .
H H29 0.5418 -0.1239 0.0501 0.089 Uiso calc R 1 . .
C C30 0.5620(2) -0.1384(4) -0.04314(18) 0.0916(11) Uani d . 1 . .
H H30 0.5149 -0.104 -0.0762 0.11 Uiso calc R 1 . .
C C31 0.6151(2) -0.1776(4) -0.06883(19) 0.0873(11) Uani d . 1 . .
H H31 0.6042 -0.1704 -0.1195 0.105 Uiso calc R 1 . .
C C32 0.6840(2) -0.2271(3) -0.02047(19) 0.0816(10) Uani d . 1 . .
H H32 0.7201 -0.2543 -0.0381 0.098 Uiso calc R 1 . .
C C33 0.70071(19) -0.2372(3) 0.05522(17) 0.0648(7) Uani d . 1 . .
H H33 0.7483 -0.2703 0.0881 0.078 Uiso calc R 1 . .
C C34 0.72555(14) -0.0120(2) 0.21270(13) 0.0453(5) Uani d . 1 . .
H H34A 0.7097 0.0719 0.2159 0.054 Uiso calc R 1 . .
H H34B 0.7394 -0.0166 0.1704 0.054 Uiso calc R 1 . .
C C35 0.79670(14) -0.0422(2) 0.28359(14) 0.0452(5) Uani d . 1 . .
C C36 0.79724(17) -0.0283(3) 0.35352(16) 0.0621(7) Uani d . 1 . .
H H36 0.7525 -0.0007 0.3577 0.074 Uiso calc R 1 . .
C C37 0.8635(2) -0.0550(3) 0.41754(18) 0.0785(9) Uani d . 1 . .
H H37 0.8628 -0.0459 0.4644 0.094 Uiso calc R 1 . .
C C38 0.9302(2) -0.0947(3) 0.4126(2) 0.0787(9) Uani d . 1 . .
H H38 0.9748 -0.1119 0.4558 0.094 Uiso calc R 1 . .
C C39 0.93044(19) -0.1087(4) 0.3436(2) 0.0822(10) Uani d . 1 . .
H H39 0.9754 -0.136 0.3397 0.099 Uiso calc R 1 . .
C C40 0.86415(17) -0.0825(3) 0.27935(18) 0.0648(8) Uani d . 1 . .
H H40 0.865 -0.0922 0.2326 0.078 Uiso calc R 1 . .

loop_
_atom_site_aniso_label
_atom_site_aniso_U_11
_atom_site_aniso_U_22
_atom_site_aniso_U_33
_atom_site_aniso_U_12
_atom_site_aniso_U_13
_atom_site_aniso_U_23
Cu 0.04319(18) 0.04824(19) 0.04929(19) 0.00021(12) 0.02570(14) -0.01030(13)
S2 0.0615(4) 0.0452(4) 0.0818(5) -0.0050(3) 0.0489(4) -0.0158(3)
S1 0.0980(6) 0.0474(4) 0.1073(6) -0.0094(4) 0.0828(5) -0.0144(4)
O1 0.0552(10) 0.0469(9) 0.0563(10) -0.0054(7) 0.0336(8) -0.0133(8)
O2 0.0590(11) 0.0696(13) 0.0804(13) -0.0178(9) 0.0454(10) -0.0342(10)
O3 0.0683(11) 0.0439(9) 0.0703(12) -0.0069(8) 0.0403(10) -0.0053(9)
O4 0.0626(12) 0.0881(16) 0.0874(15) -0.0211(11) 0.0405(11) -0.0213(12)
N1 0.0440(10) 0.0412(10) 0.0481(10) 0.0014(8) 0.0252(9) -0.0018(9)
N2 0.0474(11) 0.0409(10) 0.0433(10) 0.0041(8) 0.0218(9) 0.0028(8)
N3 0.0473(11) 0.0462(11) 0.0446(10) -0.0001(9) 0.0233(9) -0.0041(9)
N4 0.0487(11) 0.0396(10) 0.0472(11) 0.0025(8) 0.0279(9) -0.0029(8)
C1 0.0328(11) 0.0457(13) 0.0402(11) 0.0035(9) 0.0154(9) -0.0033(10)
C2 0.0432(12) 0.0420(12) 0.0429(12) 0.0009(9) 0.0202(10) -0.0027(10)
C3 0.0412(12) 0.0375(12) 0.0477(12) -0.0010(9) 0.0204(10) -0.0025(10)
C4 0.0742(18) 0.0493(14) 0.0653(16) 0.0050(13) 0.0456(15) -0.0022(13)
C5 0.080(2) 0.073(2) 0.0662(18) 0.0004(15) 0.0490(16) 0.0085(15)
C6 0.0674(18) 0.0558(16) 0.0739(19) -0.0076(13) 0.0389(15) 0.0094(14)
C7 0.0445(12) 0.0419(12) 0.0371(11) 0.0055(10) 0.0140(10) -0.0031(10)
C8 0.0432(12) 0.0443(13) 0.0358(11) 0.0047(10) 0.0157(10) -0.0013(9)
C9 0.0476(14) 0.0512(15) 0.0579(15) 0.0003(11) 0.0153(12) -0.0010(12)
C10 0.0427(14) 0.083(2) 0.0657(18) -0.0004(14) 0.0126(13) 0.0011(16)
C11 0.0495(16) 0.090(2) 0.0579(16) 0.0248(15) 0.0144(13) 0.0093(16)
C12 0.075(2) 0.0539(16) 0.0663(18) 0.0252(15) 0.0209(15) 0.0085(14)
C13 0.0550(15) 0.0451(14) 0.0536(14) 0.0078(11) 0.0145(12) -0.0023(12)
C14 0.0591(15) 0.0446(13) 0.0481(13) 0.0048(11) 0.0258(12) 0.0084(11)
C15 0.0572(14) 0.0372(12) 0.0530(14) 0.0043(10) 0.0309(12) -0.0026(10)
C16 0.0573(15) 0.0509(15) 0.0557(14) 0.0048(12) 0.0277(13) -0.0016(12)
C17 0.0568(17) 0.080(2) 0.0663(18) 0.0095(15) 0.0166(15) -0.0163(16)
C18 0.0609(19) 0.083(2) 0.113(3) -0.0150(17) 0.045(2) -0.037(2)
C19 0.085(2) 0.0617(19) 0.115(3) -0.0185(17) 0.066(2) -0.0185(19)
C20 0.079(2) 0.0470(15) 0.0763(18) -0.0002(13) 0.0483(16) 0.0032(13)
C21 0.0447(12) 0.0476(13) 0.0416(12) -0.0001(10) 0.0198(10) -0.0043(10)
C22 0.0472(12) 0.0414(12) 0.0390(11) 0.0047(10) 0.0240(10) 0.0021(9)
C23 0.0489(14) 0.0550(15) 0.0448(13) -0.0050(11) 0.0210(11) -0.0044(11)
C24 0.082(2) 0.0624(17) 0.0602(16) -0.0189(15) 0.0406(15) -0.0195(14)
C25 0.111(3) 0.082(2) 0.072(2) -0.044(2) 0.037(2) -0.0325(18)
C26 0.076(2) 0.110(3) 0.088(2) -0.046(2) 0.032(2) -0.019(2)
C27 0.0567(14) 0.0395(12) 0.0550(14) 0.0068(10) 0.0316(12) -0.0018(11)
C28 0.0561(14) 0.0446(13) 0.0512(13) -0.0004(11) 0.0290(12) -0.0095(11)
C29 0.0671(19) 0.098(2) 0.0580(17) 0.0151(17) 0.0262(15) -0.0092(17)
C30 0.084(2) 0.122(3) 0.0528(18) 0.013(2) 0.0128(17) -0.0080(19)
C31 0.112(3) 0.101(3) 0.0537(17) -0.017(2) 0.040(2) -0.0148(18)
C32 0.104(3) 0.093(2) 0.074(2) -0.003(2) 0.062(2) -0.0129(19)
C33 0.0751(19) 0.0673(18) 0.0683(17) 0.0095(15) 0.0461(15) 0.0000(14)
C34 0.0550(14) 0.0404(12) 0.0544(13) -0.0022(10) 0.0366(12) -0.0017(11)
C35 0.0531(14) 0.0383(12) 0.0527(13) -0.0045(10) 0.0305(12) -0.0040(10)
C36 0.0674(17) 0.0714(18) 0.0568(15) 0.0016(14) 0.0353(14) -0.0061(14)
C37 0.086(2) 0.095(3) 0.0522(17) 0.0030(19) 0.0257(17) -0.0060(16)
C38 0.069(2) 0.076(2) 0.071(2) 0.0052(16) 0.0100(17) -0.0041(16)
C39 0.0589(19) 0.097(3) 0.087(2) 0.0159(17) 0.0274(18) -0.005(2)
C40 0.0599(17) 0.079(2) 0.0643(17) 0.0119(14) 0.0345(15) -0.0024(14)

loop_
_atom_type_symbol
_atom_type_description
_atom_type_scat_dispersion_real
_atom_type_scat_dispersion_imag
_atom_type_scat_source
C C 0.0033 0.0016 'International Tables Vol C Tables 4.2.6.8 and 6.1.1.4'
H H 0 0 'International Tables Vol C Tables 4.2.6.8 and 6.1.1.4'
N N 0.0061 0.0033 'International Tables Vol C Tables 4.2.6.8 and 6.1.1.4'
O O 0.0106 0.006 'International Tables Vol C Tables 4.2.6.8 and 6.1.1.4'
S S 0.1246 0.1234 'International Tables Vol C Tables 4.2.6.8 and 6.1.1.4'
Cu Cu 0.3201 1.2651 'International Tables Vol C Tables 4.2.6.8 and 6.1.1.4'

loop_
_geom_angle_atom_site_label_1
_geom_angle_atom_site_label_2
_geom_angle_atom_site_label_3
_geom_angle_site_symmetry_1
_geom_angle_site_symmetry_3
_geom_angle
_geom_angle_publ_flag
O2 Cu O1 . . 89.08(7) ?
O2 Cu S1 . . 163.52(7) ?
O1 Cu S1 . . 93.68(5) ?
O2 Cu S2 . . 94.35(5) ?
O1 Cu S2 . . 166.02(6) ?
S1 Cu S2 . . 86.86(2) ?
C22 S2 Cu . . 107.99(8) ?
C2 S1 Cu . . 108.45(8) ?
C1 O1 Cu . . 131.58(15) ?
C21 O2 Cu . . 130.97(16) ?
C6 O3 C3 . . 106.3(2) ?
C23 O4 C26 . . 105.7(2) ?
C2 N1 C1 . . 124.29(19) ?
C2 N2 C14 . . 122.62(19) ?
C2 N2 C7 . . 122.24(19) ?
C14 N2 C7 . . 114.91(19) ?
C21 N3 C22 . . 125.4(2) ?
C22 N4 C34 . . 124.03(19) ?
C22 N4 C27 . . 122.60(19) ?
C34 N4 C27 . . 113.32(18) ?
O1 C1 N1 . . 130.5(2) ?
O1 C1 C3 . . 116.3(2) ?
N1 C1 C3 . . 113.16(19) ?
N1 C2 N2 . . 116.5(2) ?
N1 C2 S1 . . 128.01(18) ?
N2 C2 S1 . . 115.40(17) ?
C4 C3 O3 . . 109.6(2) ?
C4 C3 C1 . . 133.4(2) ?
O3 C3 C1 . . 116.99(19) ?
C3 C4 C5 . . 106.7(2) ?
C3 C4 H4 . . 126.7 ?
C5 C4 H4 . . 126.7 ?
C6 C5 C4 . . 106.1(2) ?
C6 C5 H5 . . 126.9 ?
C4 C5 H5 . . 126.9 ?
C5 C6 O3 . . 111.3(2) ?
C5 C6 H6 . . 124.4 ?
O3 C6 H6 . . 124.4 ?
N2 C7 C8 . . 114.41(18) ?
N2 C7 H7A . . 108.7 ?
C8 C7 H7A . . 108.7 ?
N2 C7 H7B . . 108.7 ?
C8 C7 H7B . . 108.7 ?
H7A C7 H7B . . 107.6 ?
C13 C8 C9 . . 118.8(2) ?
C13 C8 C7 . . 120.5(2) ?
C9 C8 C7 . . 120.6(2) ?
C10 C9 C8 . . 121.0(3) ?
C10 C9 H9 . . 119.5 ?
C8 C9 H9 . . 119.5 ?
C11 C10 C9 . . 119.4(3) ?
C11 C10 H10 . . 120.3 ?
C9 C10 H10 . . 120.3 ?
C12 C11 C10 . . 120.3(3) ?
C12 C11 H11 . . 119.8 ?
C10 C11 H11 . . 119.8 ?
C11 C12 C13 . . 119.9(3) ?
C11 C12 H12 . . 120 ?
C13 C12 H12 . . 120 ?
C12 C13 C8 . . 120.6(3) ?
C12 C13 H13 . . 119.7 ?
C8 C13 H13 . . 119.7 ?
N2 C14 C15 . . 115.0(2) ?
N2 C14 H14A . . 108.5 ?
C15 C14 H14A . . 108.5 ?
N2 C14 H14B . . 108.5 ?
C15 C14 H14B . . 108.5 ?
H14A C14 H14B . . 107.5 ?
C16 C15 C20 . . 118.2(3) ?
C16 C15 C14 . . 123.7(2) ?
C20 C15 C14 . . 118.1(2) ?
C15 C16 C17 . . 120.5(3) ?
C15 C16 H16 . . 119.8 ?
C17 C16 H16 . . 119.8 ?
C18 C17 C16 . . 120.2(3) ?
C18 C17 H17 . . 119.9 ?
C16 C17 H17 . . 119.9 ?
C19 C18 C17 . . 119.6(3) ?
C19 C18 H18 . . 120.2 ?
C17 C18 H18 . . 120.2 ?
C18 C19 C20 . . 120.4(3) ?
C18 C19 H19 . . 119.8 ?
C20 C19 H19 . . 119.8 ?
C19 C20 C15 . . 121.1(3) ?
C19 C20 H20 . . 119.4 ?
C15 C20 H20 . . 119.4 ?
O2 C21 N3 . . 131.1(2) ?
O2 C21 C23 . . 115.7(2) ?
N3 C21 C23 . . 113.0(2) ?
N3 C22 N4 . . 115.52(19) ?
N3 C22 S2 . . 127.25(17) ?
N4 C22 S2 . . 117.15(17) ?
C24 C23 O4 . . 110.3(2) ?
C24 C23 C21 . . 131.5(2) ?
O4 C23 C21 . . 118.1(2) ?
C23 C24 C25 . . 106.4(3) ?
C23 C24 H24 . . 126.8 ?
C25 C24 H24 . . 126.8 ?
C26 C25 C24 . . 106.8(3) ?
C26 C25 H25 . . 126.6 ?
C24 C25 H25 . . 126.6 ?
C25 C26 O4 . . 110.9(3) ?
C25 C26 H26 . . 124.5 ?
O4 C26 H26 . . 124.5 ?
N4 C27 C28 . . 112.5(2) ?
N4 C27 H27A . . 109.1 ?
C28 C27 H27A . . 109.1 ?
N4 C27 H27B . . 109.1 ?
C28 C27 H27B . . 109.1 ?
H27A C27 H27B . . 107.8 ?
C29 C28 C33 . . 118.3(3) ?
C29 C28 C27 . . 120.6(2) ?
C33 C28 C27 . . 121.1(2) ?
C28 C29 C30 . . 120.8(3) ?
C28 C29 H29 . . 119.6 ?
C30 C29 H29 . . 119.6 ?
C31 C30 C29 . . 119.9(3) ?
C31 C30 H30 . . 120.1 ?
C29 C30 H30 . . 120.1 ?
C32 C31 C30 . . 120.0(3) ?
C32 C31 H31 . . 120 ?
C30 C31 H31 . . 120 ?
C31 C32 C33 . . 120.1(3) ?
C31 C32 H32 . . 120 ?
C33 C32 H32 . . 120 ?
C28 C33 C32 . . 120.9(3) ?
C28 C33 H33 . . 119.6 ?
C32 C33 H33 . . 119.6 ?
N4 C34 C35 . . 113.34(19) ?
N4 C34 H34A . . 108.9 ?
C35 C34 H34A . . 108.9 ?
N4 C34 H34B . . 108.9 ?
C35 C34 H34B . . 108.9 ?
H34A C34 H34B . . 107.7 ?
C40 C35 C36 . . 118.2(3) ?
C40 C35 C34 . . 119.9(2) ?
C36 C35 C34 . . 121.9(2) ?
C35 C36 C37 . . 120.7(3) ?
C35 C36 H36 . . 119.6 ?
C37 C36 H36 . . 119.6 ?
C38 C37 C36 . . 120.5(3) ?
C38 C37 H37 . . 119.7 ?
C36 C37 H37 . . 119.7 ?
C39 C38 C37 . . 119.3(3) ?
C39 C38 H38 . . 120.3 ?
C37 C38 H38 . . 120.3 ?
C38 C39 C40 . . 120.3(3) ?
C38 C39 H39 . . 119.9 ?
C40 C39 H39 . . 119.9 ?
C35 C40 C39 . . 120.9(3) ?
C35 C40 H40 . . 119.5 ?
C39 C40 H40 . . 119.5 ?

loop_
_geom_bond_atom_site_label_1
_geom_bond_atom_site_label_2
_geom_bond_site_symmetry_2
_geom_bond_distance
_geom_bond_publ_flag
Cu O1 . 1.9269(16) .
Cu S1 . 2.2128(8) .
O1 C1 . 1.257(3) .
N1 C1 . 1.338(3) .
Cu O2 . 1.9230(18) .
Cu S2 . 2.2272(7) .
S1 C2 . 1.726(2) .
S2 C22 . 1.730(2) ?
O2 C21 . 1.256(3) ?
O3 C6 . 1.353(3) ?
O3 C3 . 1.369(3) ?
O4 C23 . 1.362(3) ?
O4 C26 . 1.364(4) ?
N1 C2 . 1.332(3) ?
N2 C2 . 1.349(3) .
N2 C14 . 1.463(3) ?
N2 C7 . 1.472(3) ?
N3 C21 . 1.326(3) ?
N3 C22 . 1.342(3) ?
N4 C22 . 1.342(3) ?
N4 C34 . 1.470(3) ?
N4 C27 . 1.474(3) ?
C1 C3 . 1.462(3) ?
C3 C4 . 1.341(3) ?
C4 C5 . 1.425(4) ?
C4 H4 . 0.93 ?
C5 C6 . 1.325(4) ?
C5 H5 . 0.93 ?
C6 H6 . 0.93 ?
C7 C8 . 1.506(3) ?
C7 H7A . 0.97 ?
C7 H7B . 0.97 ?
C8 C13 . 1.376(3) ?
C8 C9 . 1.384(3) ?
C9 C10 . 1.379(4) ?
C9 H9 . 0.93 ?
C10 C11 . 1.376(4) ?
C10 H10 . 0.93 ?
C11 C12 . 1.372(4) ?
C11 H11 . 0.93 ?
C12 C13 . 1.380(4) ?
C12 H12 . 0.93 ?
C13 H13 . 0.93 ?
C14 C15 . 1.513(4) ?
C14 H14A . 0.97 ?
C14 H14B . 0.97 ?
C15 C16 . 1.379(4) ?
C15 C20 . 1.389(4) ?
C16 C17 . 1.388(4) ?
C16 H16 . 0.93 ?
C17 C18 . 1.373(5) ?
C17 H17 . 0.93 ?
C18 C19 . 1.369(5) ?
C18 H18 . 0.93 ?
C19 C20 . 1.367(5) ?
C19 H19 . 0.93 ?
C20 H20 . 0.93 ?
C21 C23 . 1.462(3) ?
C23 C24 . 1.342(4) ?
C24 C25 . 1.412(4) ?
C24 H24 . 0.93 ?
C25 C26 . 1.322(5) ?
C25 H25 . 0.93 ?
C26 H26 . 0.93 ?
C27 C28 . 1.508(3) ?
C27 H27A . 0.97 ?
C27 H27B . 0.97 ?
C28 C29 . 1.366(4) ?
C28 C33 . 1.380(4) ?
C29 C30 . 1.397(4) ?
C29 H29 . 0.93 ?
C30 C31 . 1.364(5) ?
C30 H30 . 0.93 ?
C31 C32 . 1.358(5) ?
C31 H31 . 0.93 ?
C32 C33 . 1.388(4) ?
C32 H32 . 0.93 ?
C33 H33 . 0.93 ?
C34 C35 . 1.509(3) ?
C34 H34A . 0.97 ?
C34 H34B . 0.97 ?
C35 C40 . 1.379(4) ?
C35 C36 . 1.376(3) ?
C36 C37 . 1.381(4) ?
C36 H36 . 0.93 ?
C37 C38 . 1.370(5) ?
C37 H37 . 0.93 ?
C38 C39 . 1.365(5) ?
C38 H38 . 0.93 ?
C39 C40 . 1.382(5) ?
C39 H39 . 0.93 ?
C40 H40 . 0.93 ?

loop_
_geom_torsion_atom_site_label_1
_geom_torsion_atom_site_label_2
_geom_torsion_atom_site_label_3
_geom_torsion_atom_site_label_4
_geom_torsion_site_symmetry_1
_geom_torsion_site_symmetry_2
_geom_torsion_site_symmetry_3
_geom_torsion_site_symmetry_4
_geom_torsion
_geom_torsion_publ_flag
O2 Cu S2 C22 . . . . -9.59(11) ?
O1 Cu S2 C22 . . . . 94.2(2) ?
S1 Cu S2 C22 . . . . -173.12(9) ?
O2 Cu S1 C2 . . . . 89.5(2) ?
O1 Cu S1 C2 . . . . -9.81(11) ?
S2 Cu S1 C2 . . . . -175.82(9) ?
O2 Cu O1 C1 . . . . -168.3(2) ?
S1 Cu O1 C1 . . . . -4.5(2) ?
S2 Cu O1 C1 . . . . 87.3(3) ?
O1 Cu O2 C21 . . . . -169.5(3) ?
S1 Cu O2 C21 . . . . 90.5(3) ?
S2 Cu O2 C21 . . . . -3.1(3) ?
Cu O1 C1 N1 . . . . 16.9(4) ?
Cu O1 C1 C3 . . . . -166.58(16) ?
C2 N1 C1 O1 . . . . -8.8(4) ?
C2 N1 C1 C3 . . . . 174.5(2) ?
C1 N1 C2 N2 . . . . 171.5(2) ?
C1 N1 C2 S1 . . . . -12.3(3) ?
C14 N2 C2 N1 . . . . 178.3(2) ?
C7 N2 C2 N1 . . . . 4.1(3) ?
C14 N2 C2 S1 . . . . 1.6(3) ?
C7 N2 C2 S1 . . . . -172.62(16) ?
Cu S1 C2 N1 . . . . 19.6(2) ?
Cu S1 C2 N2 . . . . -164.11(15) ?
C6 O3 C3 C4 . . . . 0.4(3) ?
C6 O3 C3 C1 . . . . 180.0(2) ?
O1 C1 C3 C4 . . . . -176.3(3) ?
N1 C1 C3 C4 . . . . 0.8(4) ?
O1 C1 C3 O3 . . . . 4.2(3) ?
N1 C1 C3 O3 . . . . -178.7(2) ?
O3 C3 C4 C5 . . . . -0.8(3) ?
C1 C3 C4 C5 . . . . 179.7(3) ?
C3 C4 C5 C6 . . . . 0.9(3) ?
C4 C5 C6 O3 . . . . -0.7(4) ?
C3 O3 C6 C5 . . . . 0.2(3) ?
C2 N2 C7 C8 . . . . -109.9(2) ?
C14 N2 C7 C8 . . . . 75.5(3) ?
N2 C7 C8 C13 . . . . -112.8(3) ?
N2 C7 C8 C9 . . . . 71.2(3) ?
C13 C8 C9 C10 . . . . -0.4(4) ?
C7 C8 C9 C10 . . . . 175.6(2) ?
C8 C9 C10 C11 . . . . -0.1(4) ?
C9 C10 C11 C12 . . . . 0.5(5) ?
C10 C11 C12 C13 . . . . -0.4(5) ?
C11 C12 C13 C8 . . . . -0.1(4) ?
C9 C8 C13 C12 . . . . 0.5(4) ?
C7 C8 C13 C12 . . . . -175.5(2) ?
C2 N2 C14 C15 . . . . -84.6(3) ?
C7 N2 C14 C15 . . . . 89.9(2) ?
N2 C14 C15 C16 . . . . 5.7(3) ?
N2 C14 C15 C20 . . . . -174.8(2) ?
C20 C15 C16 C17 . . . . 1.4(4) ?
C14 C15 C16 C17 . . . . -179.1(2) ?
C15 C16 C17 C18 . . . . -0.6(4) ?
C16 C17 C18 C19 . . . . -0.7(5) ?
C17 C18 C19 C20 . . . . 1.1(5) ?
C18 C19 C20 C15 . . . . -0.3(5) ?
C16 C15 C20 C19 . . . . -0.9(4) ?
C14 C15 C20 C19 . . . . 179.6(3) ?
Cu O2 C21 N3 . . . . 13.8(4) ?
Cu O2 C21 C23 . . . . -170.15(19) ?
C22 N3 C21 O2 . . . . -6.4(4) ?
C22 N3 C21 C23 . . . . 177.5(2) ?
C21 N3 C22 N4 . . . . 170.6(2) ?
C21 N3 C22 S2 . . . . -12.8(4) ?
C34 N4 C22 N3 . . . . 175.0(2) ?
C27 N4 C22 N3 . . . . -2.1(3) ?
C34 N4 C22 S2 . . . . -1.9(3) ?
C27 N4 C22 S2 . . . . -179.00(17) ?
Cu S2 C22 N3 . . . . 18.8(2) ?
Cu S2 C22 N4 . . . . -164.70(15) ?
C26 O4 C23 C24 . . . . -0.7(3) ?
C26 O4 C23 C21 . . . . -177.1(3) ?
O2 C21 C23 C24 . . . . -172.0(3) ?
N3 C21 C23 C24 . . . . 4.8(4) ?
O2 C21 C23 O4 . . . . 3.4(4) ?
N3 C21 C23 O4 . . . . -179.8(2) ?
O4 C23 C24 C25 . . . . 0.4(4) ?
C21 C23 C24 C25 . . . . 176.1(3) ?
C23 C24 C25 C26 . . . . 0.1(4) ?
C24 C25 C26 O4 . . . . -0.5(5) ?
C23 O4 C26 C25 . . . . 0.8(4) ?
C22 N4 C27 C28 . . . . 103.0(3) ?
C34 N4 C27 C28 . . . . -74.3(3) ?
N4 C27 C28 C29 . . . . -56.7(3) ?
N4 C27 C28 C33 . . . . 124.3(3) ?
C33 C28 C29 C30 . . . . -0.3(5) ?
C27 C28 C29 C30 . . . . -179.4(3) ?
C28 C29 C30 C31 . . . . 0.7(6) ?
C29 C30 C31 C32 . . . . -0.4(6) ?
C30 C31 C32 C33 . . . . -0.4(6) ?
C29 C28 C33 C32 . . . . -0.4(5) ?
C27 C28 C33 C32 . . . . 178.6(3) ?
C31 C32 C33 C28 . . . . 0.8(5) ?
C22 N4 C34 C35 . . . . 101.4(3) ?
C27 N4 C34 C35 . . . . -81.2(2) ?
N4 C34 C35 C40 . . . . 114.7(3) ?
N4 C34 C35 C36 . . . . -66.7(3) ?
C40 C35 C36 C37 . . . . -0.5(4) ?
C34 C35 C36 C37 . . . . -179.1(3) ?
C35 C36 C37 C38 . . . . 0.6(5) ?
C36 C37 C38 C39 . . . . -0.5(6) ?
C37 C38 C39 C40 . . . . 0.3(6) ?
C36 C35 C40 C39 . . . . 0.2(5) ?
C34 C35 C40 C39 . . . . 178.9(3) ?
C38 C39 C40 C35 . . . . -0.2(5) ?
